data_7116387
loop_
_publ_author_name
'Chi-Tung Yeung'
'Wesley Ting Kwok Chan'
'Siu-Cheong Yan'
'Kwan-Leung Yu'
'King-Him Yim'
'Wing-Tak Wong'
'Ga-Lai Law'

_publ_section_title
;
 Lanthanide supramolecular helical diastereoselective breaking induced by
 point chirality: mixture or P-helix, M-helix
;
_journal_name_full Chem.Commun.
_journal_page_first 592
_journal_paper_doi 10.1039/C4cc08362H
_journal_volume 51
_journal_year 2015
_chemical_absolute_configuration syn
_chemical_formula_sum 'C44 H40 N6 O4'
_chemical_formula_weight 716.82
_chemical_name_systematic
; 
 ? 
;
_space_group_IT_number 4
_symmetry_cell_setting monoclinic
_symmetry_space_group_name_Hall 'P 2yb'
_symmetry_space_group_name_H-M 'P 1 21 1'
_atom_sites_solution_hydrogens geom
_atom_sites_solution_primary direct
_atom_sites_solution_secondary difmap
_audit_creation_method SHELXL-97
_cell_angle_alpha 90.00
_cell_angle_beta 100.506(4)
_cell_angle_gamma 90.00
_cell_formula_units_Z 2
_cell_length_a 10.3285(6)
_cell_length_b 17.8133(12)
_cell_length_c 10.5822(7)
_cell_measurement_reflns_used 2562
_cell_measurement_temperature 296(2)
_cell_measurement_theta_max 20.95
_cell_measurement_theta_min 2.27
_cell_volume 1914.3(2)
_computing_cell_refinement 'Bruker APEX2'
_computing_data_collection 'Bruker APEX2'
_computing_data_reduction 'Bruker SAINT'
_computing_molecular_graphics 'Bruker SHELXTL'
_computing_publication_material 'Bruker SHELXTL'
_computing_structure_refinement 'SHELXL-97 (Sheldrick, 1997)'
_computing_structure_solution 'SHELXS-97 (Sheldrick, 1990)'
_diffrn_ambient_temperature 296(2)
_diffrn_measured_fraction_theta_full 0.998
_diffrn_measured_fraction_theta_max 0.998
_diffrn_measurement_device_type 'CCD area detector'
_diffrn_measurement_method 'phi and omega scans'
_diffrn_radiation_monochromator graphite
_diffrn_radiation_source 'fine-focus sealed tube'
_diffrn_radiation_type MoK\a
_diffrn_radiation_wavelength 0.71073
_diffrn_reflns_av_R_equivalents 0.0598
_diffrn_reflns_av_sigmaI/netI 0.0614
_diffrn_reflns_limit_h_max 12
_diffrn_reflns_limit_h_min -12
_diffrn_reflns_limit_k_max 20
_diffrn_reflns_limit_k_min -20
_diffrn_reflns_limit_l_max 12
_diffrn_reflns_limit_l_min -12
_diffrn_reflns_number 23536
_diffrn_reflns_theta_full 24.71
_diffrn_reflns_theta_max 24.71
_diffrn_reflns_theta_min 2.78
_exptl_absorpt_coefficient_mu 0.081
_exptl_absorpt_correction_T_max 0.9968
_exptl_absorpt_correction_T_min 0.9559
_exptl_absorpt_correction_type multi-scan
_exptl_absorpt_process_details 'SAINT ver. 7.68a; BRUKER SADABS'
_exptl_crystal_colour colourless
_exptl_crystal_density_diffrn 1.244
_exptl_crystal_density_method 'not measured'
_exptl_crystal_description Plate
_exptl_crystal_F_000 756
_exptl_crystal_size_max 0.56
_exptl_crystal_size_mid 0.36
_exptl_crystal_size_min 0.04
_refine_diff_density_max 0.253
_refine_diff_density_min -0.193
_refine_diff_density_rms 0.040
_refine_ls_abs_structure_details 'Flack H D (1983), Acta Cryst. A39, 876-881'
_refine_ls_abs_structure_Flack 0(2)
_refine_ls_extinction_coef 0.0054(14)
_refine_ls_extinction_expression Fc^*^=kFc[1+0.001xFc^2^\l^3^/sin(2\q)]^-1/4^
_refine_ls_extinction_method SHELXL
_refine_ls_goodness_of_fit_ref 1.021
_refine_ls_hydrogen_treatment constr
_refine_ls_matrix_type full
_refine_ls_number_parameters 487
_refine_ls_number_reflns 6477
_refine_ls_number_restraints 2
_refine_ls_restrained_S_all 1.025
_refine_ls_R_factor_all 0.1163
_refine_ls_R_factor_gt 0.0583
_refine_ls_shift/su_max 0.000
_refine_ls_shift/su_mean 0.000
_refine_ls_structure_factor_coef Fsqd
_refine_ls_weighting_details 'calc w=1/[\s^2^(Fo^2^)+(0.0827P)^2^+0.0790P] where P=(Fo^2^+2Fc^2^)/3'
_refine_ls_weighting_scheme calc
_refine_ls_wR_factor_gt 0.1407
_refine_ls_wR_factor_ref 0.1712
_reflns_number_gt 3680
_reflns_number_total 6477
_reflns_threshold_expression >2sigma(I)
_cod_data_source_file c4cc08362h2.cif
_cod_data_source_block bcyct22
_cod_original_sg_symbol_H-M 'P 21'
_cod_database_code 7116387

loop_
_symmetry_equiv_pos_as_xyz
'x, y, z'
'-x, y+1/2, -z'

loop_
_atom_site_label
_atom_site_type_symbol
_atom_site_fract_x
_atom_site_fract_y
_atom_site_fract_z
_atom_site_U_iso_or_equiv
_atom_site_adp_type
_atom_site_occupancy
_atom_site_symmetry_multiplicity
_atom_site_calc_flag
_atom_site_refinement_flags
_atom_site_disorder_assembly
_atom_site_disorder_group
C1 C -0.4253(6) 0.3808(4) 0.0546(6) 0.0936(18) Uani 1 1 d . . .
H1A H -0.3368 0.3869 0.0907 0.112 Uiso 1 1 calc R . .
C2 C -0.4786(10) 0.3090(4) 0.0419(8) 0.118(3) Uani 1 1 d . . .
H2A H -0.4255 0.2677 0.0684 0.142 Uiso 1 1 calc R . .
C3 C -0.6067(10) 0.2990(4) -0.0086(8) 0.116(2) Uani 1 1 d . . .
H3A H -0.6428 0.2510 -0.0154 0.139 Uiso 1 1 calc R . .
C4 C -0.6840(7) 0.3603(4) -0.0499(5) 0.0972(19) Uani 1 1 d . . .
H4A H -0.7717 0.3534 -0.0880 0.117 Uiso 1 1 calc R . .
C5 C -0.6324(5) 0.4321(3) -0.0354(5) 0.0786(15) Uani 1 1 d . . .
H5A H -0.6873 0.4730 -0.0597 0.094 Uiso 1 1 calc R . .
C6 C -0.5018(6) 0.4443(3) 0.0142(5) 0.0659(15) Uani 1 1 d . . .
C7 C -0.4407(4) 0.5220(3) 0.0288(4) 0.0618(12) Uani 1 1 d . . .
H7A H -0.3452 0.5160 0.0544 0.074 Uiso 1 1 calc R . .
C8 C -0.4668(6) 0.5670(3) -0.0964(5) 0.100(2) Uani 1 1 d . . .
H8A H -0.4357 0.5393 -0.1627 0.150 Uiso 1 1 calc R . .
H8B H -0.4215 0.6142 -0.0837 0.150 Uiso 1 1 calc R . .
H8C H -0.5597 0.5758 -0.1214 0.150 Uiso 1 1 calc R . .
C9 C -0.4899(5) 0.5665(3) 0.1340(5) 0.0653(14) Uani 1 1 d . . .
H9A H -0.4409 0.6131 0.1480 0.078 Uiso 1 1 calc R . .
H9B H -0.5818 0.5791 0.1046 0.078 Uiso 1 1 calc R . .
N1 N -0.4772(3) 0.5267(2) 0.2556(3) 0.0542(10) Uani 1 1 d . . .
H1B H -0.4020 0.5079 0.2888 0.065 Uiso 1 1 calc R . .
C10 C -0.5763(5) 0.5183(3) 0.3169(4) 0.0522(12) Uani 1 1 d . . .
O1 O -0.6887(3) 0.5444(2) 0.2821(3) 0.0682(10) Uani 1 1 d . . .
N2 N -0.4277(3) 0.4434(2) 0.4738(4) 0.0509(10) Uani 1 1 d . . .
C11 C -0.5474(5) 0.4752(3) 0.4419(5) 0.0502(12) Uani 1 1 d . . .
C12 C -0.6429(5) 0.4717(3) 0.5182(5) 0.0571(13) Uani 1 1 d . . .
H12A H -0.7243 0.4947 0.4931 0.068 Uiso 1 1 calc R . .
C13 C -0.6135(5) 0.4333(3) 0.6317(5) 0.0669(15) Uani 1 1 d . . .
H13A H -0.6759 0.4294 0.6846 0.080 Uiso 1 1 calc R . .
C14 C -0.4929(5) 0.4006(3) 0.6676(5) 0.0616(14) Uani 1 1 d . . .
H14A H -0.4709 0.3755 0.7455 0.074 Uiso 1 1 calc R . .
C15 C -0.4041(4) 0.4062(3) 0.5840(5) 0.0541(13) Uani 1 1 d . . .
C16 C -0.2736(5) 0.3670(3) 0.6179(5) 0.0593(13) Uani 1 1 d . . .
O2 O -0.2393(3) 0.3374(2) 0.7234(4) 0.0836(12) Uani 1 1 d . . .
N3 N -0.1984(4) 0.3699(2) 0.5280(4) 0.0617(11) Uani 1 1 d . . .
H3B H -0.2325 0.3942 0.4597 0.074 Uiso 1 1 calc R . .
C17 C -0.0726(5) 0.3399(3) 0.5262(5) 0.0583(14) Uani 1 1 d . . .
C18 C -0.0211(5) 0.3490(3) 0.4180(6) 0.0734(16) Uani 1 1 d . . .
H18A H -0.0706 0.3730 0.3472 0.088 Uiso 1 1 calc R . .
C19 C -0.0004(5) 0.3007(4) 0.6298(5) 0.0781(17) Uani 1 1 d . . .
H19A H -0.0352 0.2923 0.7036 0.094 Uiso 1 1 calc R . .
C20 C 0.1054(5) 0.3230(3) 0.4115(6) 0.0735(16) Uani 1 1 d . . .
H20A H 0.1387 0.3309 0.3366 0.088 Uiso 1 1 calc R . .
C21 C 0.1248(5) 0.2742(3) 0.6211(6) 0.0814(18) Uani 1 1 d . . .
H21A H 0.1719 0.2476 0.6902 0.098 Uiso 1 1 calc R . .
C22 C 0.1827(5) 0.2857(3) 0.5132(5) 0.0581(13) Uani 1 1 d . . .
C23 C 0.3150(5) 0.2568(3) 0.5056(6) 0.0597(13) Uani 1 1 d . . .
C24 C 0.3634(5) 0.2586(4) 0.3923(6) 0.089(2) Uani 1 1 d . . .
H24A H 0.3113 0.2791 0.3195 0.107 Uiso 1 1 calc R . .
C25 C 0.3972(5) 0.2257(3) 0.6107(6) 0.0681(15) Uani 1 1 d . . .
H25A H 0.3678 0.2219 0.6884 0.082 Uiso 1 1 calc R . .
C26 C 0.4860(5) 0.2312(4) 0.3834(5) 0.091(2) Uani 1 1 d . . .
H26A H 0.5143 0.2328 0.3049 0.109 Uiso 1 1 calc R . .
C27 C 0.5203(5) 0.2007(3) 0.6027(5) 0.0615(13) Uani 1 1 d . . .
H27A H 0.5746 0.1824 0.6761 0.074 Uiso 1 1 calc R . .
C28 C 0.5661(5) 0.2019(3) 0.4873(5) 0.0608(14) Uani 1 1 d . . .
N4 N 0.6947(4) 0.1736(2) 0.4891(4) 0.0618(12) Uani 1 1 d . . .
H4B H 0.7335 0.1536 0.5599 0.074 Uiso 1 1 calc R . .
C29 C 0.7625(5) 0.1745(3) 0.3917(6) 0.0652(15) Uani 1 1 d . . .
O3 O 0.7260(4) 0.2046(3) 0.2876(4) 0.1082(16) Uani 1 1 d . . .
N5 N 0.9264(4) 0.1016(2) 0.5339(4) 0.0542(11) Uani 1 1 d . . .
C30 C 0.8945(5) 0.1392(3) 0.4210(5) 0.0559(13) Uani 1 1 d . . .
C31 C 0.9829(5) 0.1458(3) 0.3384(5) 0.0648(14) Uani 1 1 d . . .
H31A H 0.9595 0.1722 0.2619 0.078 Uiso 1 1 calc R . .
C32 C 1.1048(5) 0.1135(3) 0.3687(5) 0.0655(14) Uani 1 1 d . . .
H32A H 1.1648 0.1172 0.3133 0.079 Uiso 1 1 calc R . .
C33 C 1.1360(5) 0.0755(3) 0.4834(5) 0.0605(14) Uani 1 1 d . . .
H33A H 1.2188 0.0538 0.5069 0.073 Uiso 1 1 calc R . .
C34 C 1.0457(5) 0.0694(3) 0.5633(5) 0.0504(12) Uani 1 1 d . . .
C35 C 1.0768(5) 0.0277(3) 0.6854(4) 0.0521(12) Uani 1 1 d . . .
O4 O 1.1863(3) -0.00039(19) 0.7227(3) 0.0644(9) Uani 1 1 d . . .
N6 N 0.9781(4) 0.0200(2) 0.7513(3) 0.0613(11) Uani 1 1 d . B .
H6A H 0.9033 0.0398 0.7197 0.074 Uiso 1 1 calc R . .
C36 C 0.9899(5) -0.0193(3) 0.8709(4) 0.0710(15) Uani 1 1 d . . .
H36A H 0.9584 -0.0679 0.8754 0.085 Uiso 1 1 calc R A 1
C37 C 1.0557(5) 0.0222(3) 0.9886(5) 0.0798(15) Uani 0.60 1 d PD B 1
H37 H 1.1512 0.0226 0.9920 0.096 Uiso 0.60 1 calc PR B 1
C38 C 1.0227(9) -0.0232(6) 1.1067(8) 0.081(2) Uiso 0.60 1 d PD B 1
H38A H 1.0634 0.0009 1.1852 0.121 Uiso 0.60 1 calc PR B 1
H38B H 1.0556 -0.0735 1.1048 0.121 Uiso 0.60 1 calc PR B 1
H38C H 0.9290 -0.0245 1.1021 0.121 Uiso 0.60 1 calc PR B 1
C37' C 1.0557(5) 0.0222(3) 0.9886(5) 0.0798(15) Uani 0.40 1 d P B 2
H37' H 1.1440 0.0303 0.9694 0.096 Uiso 0.40 1 calc PR B 2
C38' C 1.0853(14) -0.0164(8) 1.1088(13) 0.081(2) Uiso 0.40 1 d P B 2
H38D H 1.1282 0.0173 1.1739 0.121 Uiso 0.40 1 calc PR B 2
H38E H 1.1424 -0.0581 1.1013 0.121 Uiso 0.40 1 calc PR B 2
H38F H 1.0052 -0.0344 1.1319 0.121 Uiso 0.40 1 calc PR B 2
C39 C 1.0054(6) 0.1030(3) 0.9918(5) 0.0674(15) Uani 1 1 d . . .
C40 C 1.0977(6) 0.1602(5) 1.0278(7) 0.112(2) Uani 1 1 d . B .
H40A H 1.1591 0.1592 0.9686 0.135 Uiso 1 1 calc R . .
H40B H 1.1472 0.1478 1.1122 0.135 Uiso 1 1 calc R . .
C41 C 1.0506(10) 0.2381(5) 1.0332(8) 0.124(3) Uani 1 1 d . . .
H41A H 1.1079 0.2780 1.0576 0.148 Uiso 1 1 calc R B .
C42 C 0.9187(10) 0.2482(5) 1.0004(8) 0.127(3) Uani 1 1 d . B .
H42A H 0.8874 0.2972 0.9973 0.153 Uiso 1 1 calc R . .
C43 C 0.8312(8) 0.1943(5) 0.9726(7) 0.121(2) Uani 1 1 d . . .
H43A H 0.7413 0.2043 0.9572 0.145 Uiso 1 1 calc R B .
C44 C 0.8774(6) 0.1239(4) 0.9675(6) 0.106(2) Uani 1 1 d . B .
H44A H 0.8154 0.0861 0.9450 0.127 Uiso 1 1 calc R . .

loop_
_atom_site_aniso_label
_atom_site_aniso_U_11
_atom_site_aniso_U_22
_atom_site_aniso_U_33
_atom_site_aniso_U_23
_atom_site_aniso_U_13
_atom_site_aniso_U_12
C1 0.088(4) 0.106(5) 0.084(4) 0.006(4) 0.008(3) 0.004(4)
C2 0.137(7) 0.087(6) 0.137(7) 0.031(5) 0.044(6) 0.021(5)
C3 0.145(7) 0.081(5) 0.132(6) 0.008(4) 0.048(5) -0.015(5)
C4 0.104(5) 0.102(5) 0.083(4) 0.011(3) 0.009(3) -0.036(4)
C5 0.075(4) 0.074(4) 0.086(4) 0.000(3) 0.012(3) -0.013(3)
C6 0.074(4) 0.072(4) 0.053(3) 0.004(3) 0.016(3) 0.005(3)
C7 0.050(3) 0.074(3) 0.061(3) 0.003(2) 0.010(2) -0.005(2)
C8 0.132(5) 0.097(4) 0.073(4) 0.011(3) 0.024(3) -0.032(4)
C9 0.057(3) 0.065(4) 0.074(4) -0.006(3) 0.012(3) -0.004(3)
N1 0.045(2) 0.063(2) 0.055(2) 0.006(2) 0.0092(18) 0.007(2)
C10 0.041(3) 0.054(3) 0.060(3) -0.005(3) 0.006(2) -0.002(3)
O1 0.037(2) 0.082(3) 0.084(2) 0.010(2) 0.0075(17) 0.0069(18)
N2 0.042(3) 0.048(2) 0.062(3) 0.000(2) 0.008(2) 0.002(2)
C11 0.047(3) 0.042(3) 0.065(3) -0.003(3) 0.019(2) 0.003(2)
C12 0.051(3) 0.052(3) 0.069(3) 0.003(3) 0.014(3) 0.005(3)
C13 0.059(4) 0.073(4) 0.075(4) -0.003(3) 0.031(3) 0.006(3)
C14 0.068(4) 0.058(3) 0.060(3) 0.002(3) 0.015(3) 0.000(3)
C15 0.042(3) 0.051(3) 0.068(3) -0.003(3) 0.007(3) -0.002(2)
C16 0.058(3) 0.060(3) 0.059(3) -0.005(3) 0.008(3) 0.002(3)
O2 0.070(2) 0.102(3) 0.077(3) 0.018(2) 0.0075(19) 0.024(2)
N3 0.044(2) 0.066(3) 0.074(3) 0.005(2) 0.006(2) 0.015(2)
C17 0.051(3) 0.054(3) 0.069(3) -0.004(3) 0.007(3) 0.003(3)
C18 0.050(3) 0.074(4) 0.096(4) 0.022(3) 0.013(3) 0.018(3)
C19 0.062(4) 0.101(4) 0.070(4) 0.002(3) 0.009(3) 0.024(3)
C20 0.061(4) 0.075(4) 0.088(4) 0.025(3) 0.020(3) 0.018(3)
C21 0.059(4) 0.101(5) 0.079(4) -0.005(3) -0.001(3) 0.029(3)
C22 0.047(3) 0.058(3) 0.068(3) -0.001(3) 0.005(3) 0.002(3)
C23 0.050(3) 0.050(3) 0.075(3) -0.002(3) 0.000(2) 0.011(2)
C24 0.060(4) 0.134(6) 0.067(4) 0.003(4) -0.005(3) 0.038(4)
C25 0.056(3) 0.066(4) 0.086(4) 0.012(3) 0.023(3) 0.014(3)
C26 0.055(4) 0.151(6) 0.064(3) -0.002(4) 0.002(3) 0.042(4)
C27 0.053(3) 0.060(3) 0.070(3) 0.017(3) 0.009(3) 0.019(3)
C28 0.043(3) 0.058(4) 0.081(4) 0.000(3) 0.009(3) 0.011(3)
N4 0.048(2) 0.072(3) 0.067(3) 0.012(2) 0.014(2) 0.014(2)
C29 0.045(3) 0.071(4) 0.076(4) 0.010(3) 0.003(3) 0.007(3)
O3 0.084(3) 0.162(5) 0.080(3) 0.039(3) 0.018(2) 0.040(3)
N5 0.038(3) 0.053(3) 0.070(3) -0.005(2) 0.007(2) 0.006(2)
C30 0.048(3) 0.056(3) 0.061(3) 0.002(3) 0.004(3) 0.007(2)
C31 0.048(3) 0.080(4) 0.066(3) 0.008(3) 0.011(3) 0.006(3)
C32 0.059(4) 0.076(4) 0.064(3) 0.004(3) 0.017(3) -0.003(3)
C33 0.040(3) 0.063(3) 0.080(4) -0.002(3) 0.015(3) 0.002(3)
C34 0.035(3) 0.053(3) 0.061(3) -0.008(3) 0.003(2) -0.006(2)
C35 0.035(3) 0.052(3) 0.066(3) -0.008(3) 0.002(2) 0.004(3)
O4 0.046(2) 0.071(2) 0.074(2) 0.0063(18) 0.0059(17) 0.0073(18)
N6 0.050(2) 0.074(3) 0.060(2) -0.001(2) 0.008(2) 0.010(2)
C36 0.099(4) 0.065(4) 0.049(3) 0.008(3) 0.013(3) 0.006(3)
C37 0.075(4) 0.081(4) 0.080(4) 0.003(3) 0.005(3) 0.019(3)
C37' 0.075(4) 0.081(4) 0.080(4) 0.003(3) 0.005(3) 0.019(3)
C39 0.064(4) 0.072(4) 0.067(3) -0.006(3) 0.013(3) -0.002(3)
C40 0.092(5) 0.145(7) 0.110(5) 0.017(5) 0.047(4) -0.019(5)
C41 0.152(8) 0.084(6) 0.145(7) -0.002(5) 0.057(6) -0.045(6)
C42 0.135(8) 0.109(7) 0.137(7) 0.045(5) 0.022(6) 0.012(6)
C43 0.104(6) 0.117(6) 0.131(6) -0.024(5) -0.008(4) 0.038(5)
C44 0.071(4) 0.116(5) 0.125(5) -0.053(4) 0.003(4) 0.008(4)

loop_
_atom_type_symbol
_atom_type_description
_atom_type_scat_dispersion_real
_atom_type_scat_dispersion_imag
_atom_type_scat_source
C C 0.0033 0.0016 'International Tables Vol C Tables 4.2.6.8 and 6.1.1.4'
H H 0.0000 0.0000 'International Tables Vol C Tables 4.2.6.8 and 6.1.1.4'
N N 0.0061 0.0033 'International Tables Vol C Tables 4.2.6.8 and 6.1.1.4'
O O 0.0106 0.0060 'International Tables Vol C Tables 4.2.6.8 and 6.1.1.4'

loop_
_geom_angle_atom_site_label_1
_geom_angle_atom_site_label_2
_geom_angle_atom_site_label_3
_geom_angle
C2 C1 C6 121.4(6)
C2 C1 H1A 119.3
C6 C1 H1A 119.3
C3 C2 C1 120.3(7)
C3 C2 H2A 119.9
C1 C2 H2A 119.9
C2 C3 C4 119.5(7)
C2 C3 H3A 120.2
C4 C3 H3A 120.2
C3 C4 C5 120.6(6)
C3 C4 H4A 119.7
C5 C4 H4A 119.7
C6 C5 C4 121.3(6)
C6 C5 H5A 119.3
C4 C5 H5A 119.3
C5 C6 C1 116.7(6)
C5 C6 C7 123.0(5)
C1 C6 C7 120.3(5)
C6 C7 C9 111.1(4)
C6 C7 C8 112.7(4)
C9 C7 C8 109.3(4)
C6 C7 H7A 107.9
C9 C7 H7A 107.9
C8 C7 H7A 107.9
C7 C8 H8A 109.5
C7 C8 H8B 109.5
H8A C8 H8B 109.5
C7 C8 H8C 109.5
H8A C8 H8C 109.5
H8B C8 H8C 109.5
N1 C9 C7 113.9(4)
N1 C9 H9A 108.8
C7 C9 H9A 108.8
N1 C9 H9B 108.8
C7 C9 H9B 108.8
H9A C9 H9B 107.7
C10 N1 C9 122.6(4)
C10 N1 H1B 118.7
C9 N1 H1B 118.7
O1 C10 N1 125.5(4)
O1 C10 C11 118.3(4)
N1 C10 C11 116.2(4)
C15 N2 C11 116.4(4)
N2 C11 C12 123.6(5)
N2 C11 C10 117.3(4)
C12 C11 C10 119.0(4)
C13 C12 C11 117.8(5)
C13 C12 H12A 121.1
C11 C12 H12A 121.1
C14 C13 C12 120.2(4)
C14 C13 H13A 119.9
C12 C13 H13A 119.9
C13 C14 C15 117.9(5)
C13 C14 H14A 121.0
C15 C14 H14A 121.0
N2 C15 C14 124.0(5)
N2 C15 C16 117.1(4)
C14 C15 C16 118.9(5)
O2 C16 N3 123.9(5)
O2 C16 C15 121.0(4)
N3 C16 C15 115.1(5)
C16 N3 C17 130.7(5)
C16 N3 H3B 114.6
C17 N3 H3B 114.6
C18 C17 C19 119.1(5)
C18 C17 N3 118.1(5)
C19 C17 N3 122.8(5)
C17 C18 C20 121.0(5)
C17 C18 H18A 119.5
C20 C18 H18A 119.5
C17 C19 C21 119.1(5)
C17 C19 H19A 120.4
C21 C19 H19A 120.4
C22 C20 C18 122.0(5)
C22 C20 H20A 119.0
C18 C20 H20A 119.0
C19 C21 C22 122.9(5)
C19 C21 H21A 118.5
C22 C21 H21A 118.5
C20 C22 C21 115.7(5)
C20 C22 C23 122.2(4)
C21 C22 C23 122.1(4)
C24 C23 C25 116.2(5)
C24 C23 C22 121.6(4)
C25 C23 C22 122.3(5)
C26 C24 C23 122.3(5)
C26 C24 H24A 118.9
C23 C24 H24A 118.9
C27 C25 C23 121.5(5)
C27 C25 H25A 119.2
C23 C25 H25A 119.2
C28 C26 C24 121.0(5)
C28 C26 H26A 119.5
C24 C26 H26A 119.5
C25 C27 C28 121.4(5)
C25 C27 H27A 119.3
C28 C27 H27A 119.3
C26 C28 C27 117.7(4)
C26 C28 N4 125.5(5)
C27 C28 N4 116.9(5)
C29 N4 C28 127.0(4)
C29 N4 H4B 116.5
C28 N4 H4B 116.5
O3 C29 N4 125.3(5)
O3 C29 C30 119.7(5)
N4 C29 C30 114.9(5)
C34 N5 C30 118.7(4)
N5 C30 C31 121.2(5)
N5 C30 C29 117.4(4)
C31 C30 C29 121.4(5)
C32 C31 C30 120.2(5)
C32 C31 H31A 119.9
C30 C31 H31A 119.9
C31 C32 C33 118.1(5)
C31 C32 H32A 121.0
C33 C32 H32A 121.0
C34 C33 C32 120.4(5)
C34 C33 H33A 119.8
C32 C33 H33A 119.8
N5 C34 C33 121.5(5)
N5 C34 C35 117.5(4)
C33 C34 C35 121.0(5)
O4 C35 N6 122.0(4)
O4 C35 C34 121.7(4)
N6 C35 C34 116.2(4)
C35 N6 C36 124.0(4)
C35 N6 H6A 118.0
C36 N6 H6A 118.0
N6 C36 C37 116.5(5)
N6 C36 H36A 121.8
C37 C36 H36A 121.8
C36 C37 C39 112.1(4)
C36 C37 C38 105.9(6)
C39 C37 C38 109.9(5)
C36 C37 H37 109.6
C39 C37 H37 109.6
C38 C37 H37 109.6
C37 C38 H38A 109.5
C37 C38 H38B 109.5
H38A C38 H38B 109.5
C37 C38 H38C 109.5
H38A C38 H38C 109.5
H38B C38 H38C 109.5
H38D C38' H38E 109.5
H38D C38' H38F 109.5
H38E C38' H38F 109.5
C44 C39 C40 116.4(6)
C44 C39 C37 125.4(6)
C40 C39 C37 118.2(5)
C39 C40 C41 118.9(7)
C39 C40 H40A 107.6
C41 C40 H40A 107.6
C39 C40 H40B 107.6
C41 C40 H40B 107.6
H40A C40 H40B 107.0
C42 C41 C40 115.9(7)
C42 C41 H41A 122.0
C40 C41 H41A 122.0
C43 C42 C41 125.4(8)
C43 C42 H42A 117.3
C41 C42 H42A 117.3
C42 C43 C44 117.1(7)
C42 C43 H43A 121.5
C44 C43 H43A 121.5
C43 C44 C39 126.2(7)
C43 C44 H44A 116.9
C39 C44 H44A 116.9

loop_
_geom_bond_atom_site_label_1
_geom_bond_atom_site_label_2
_geom_bond_distance
C1 C2 1.389(10)
C1 C6 1.401(9)
C1 H1A 0.9300
C2 C3 1.346(10)
C2 H2A 0.9300
C3 C4 1.376(9)
C3 H3A 0.9300
C4 C5 1.384(8)
C4 H4A 0.9300
C5 C6 1.372(7)
C5 H5A 0.9300
C6 C7 1.518(7)
C7 C9 1.526(6)
C7 C8 1.530(7)
C7 H7A 0.9800
C8 H8A 0.9600
C8 H8B 0.9600
C8 H8C 0.9600
C9 N1 1.454(6)
C9 H9A 0.9700
C9 H9B 0.9700
N1 C10 1.316(5)
N1 H1B 0.8600
C10 O1 1.243(5)
C10 C11 1.511(6)
N2 C15 1.325(6)
N2 C11 1.346(5)
C11 C12 1.385(6)
C12 C13 1.367(6)
C12 H12A 0.9300
C13 C14 1.364(7)
C13 H13A 0.9300
C14 C15 1.389(6)
C14 H14A 0.9300
C15 C16 1.503(7)
C16 O2 1.226(5)
C16 N3 1.335(6)
N3 C17 1.408(6)
N3 H3B 0.8600
C17 C18 1.357(6)
C17 C19 1.396(7)
C18 C20 1.401(7)
C18 H18A 0.9300
C19 C21 1.396(7)
C19 H19A 0.9300
C20 C22 1.387(7)
C20 H20A 0.9300
C21 C22 1.397(7)
C21 H21A 0.9300
C22 C23 1.476(5)
C23 C24 1.381(8)
C23 C25 1.385(7)
C24 C26 1.377(7)
C24 H24A 0.9300
C25 C27 1.364(6)
C25 H25A 0.9300
C26 C28 1.354(7)
C26 H26A 0.9300
C27 C28 1.388(6)
C27 H27A 0.9300
C28 N4 1.417(6)
N4 C29 1.347(6)
N4 H4B 0.8600
C29 O3 1.222(6)
C29 C30 1.482(7)
N5 C34 1.343(6)
N5 C30 1.356(6)
C30 C31 1.380(6)
C31 C32 1.367(7)
C31 H31A 0.9300
C32 C33 1.376(7)
C32 H32A 0.9300
C33 C34 1.373(7)
C33 H33A 0.9300
C34 C35 1.474(7)
C35 O4 1.234(5)
C35 N6 1.343(5)
N6 C36 1.431(6)
N6 H6A 0.8600
C36 C37 1.500(7)
C36 H36A 0.9300
C37 C39 1.533(8)
C37 C38 1.577(7)
C37 H37 0.9800
C38 H38A 0.9600
C38 H38B 0.9600
C38 H38C 0.9600
C38' H38D 0.9600
C38' H38E 0.9600
C38' H38F 0.9600
C39 C44 1.352(7)
C39 C40 1.401(9)
C40 C41 1.475(11)
C40 H40A 0.9700
C40 H40B 0.9700
C41 C42 1.355(10)
C41 H41A 0.9300
C42 C43 1.315(10)
C42 H42A 0.9300
C43 C44 1.345(10)
C43 H43A 0.9300
C44 H44A 0.9300

loop_
_geom_hbond_atom_site_label_D
_geom_hbond_atom_site_label_H
_geom_hbond_atom_site_label_A
_geom_hbond_distance_DH
_geom_hbond_distance_HA
_geom_hbond_distance_DA
_geom_hbond_angle_DHA
_geom_hbond_site_symmetry_A
C7 H7A O4 0.98 2.63 3.385(6) 133.8 2_656
N1 H1B O4 0.86 2.26 3.011(5) 146.1 2_656
N3 H3B N2 0.86 2.23 2.675(5) 112.2 .
C18 H18A O4 0.93 2.60 3.376(6) 141.7 2_656
C19 H19A O2 0.93 2.30 2.896(6) 121.5 .
C26 H26A O3 0.93 2.28 2.883(6) 121.7 .
N4 H4B N5 0.86 2.26 2.680(5) 110.2 .
N6 H6A O1 0.86 2.21 2.977(5) 147.8 2_546

loop_
_geom_torsion_atom_site_label_1
_geom_torsion_atom_site_label_2
_geom_torsion_atom_site_label_3
_geom_torsion_atom_site_label_4
_geom_torsion
C6 C1 C2 C3 -0.9(10)
C1 C2 C3 C4 1.3(11)
C2 C3 C4 C5 -2.6(11)
C3 C4 C5 C6 3.4(9)
C4 C5 C6 C1 -2.8(7)
C4 C5 C6 C7 178.5(5)
C2 C1 C6 C5 1.6(8)
C2 C1 C6 C7 -179.8(5)
C5 C6 C7 C9 69.9(6)
C1 C6 C7 C9 -108.7(5)
C5 C6 C7 C8 -53.2(6)
C1 C6 C7 C8 128.3(5)
C6 C7 C9 N1 51.5(5)
C8 C7 C9 N1 176.4(4)
C7 C9 N1 C10 -128.0(4)
C9 N1 C10 O1 -2.2(7)
C9 N1 C10 C11 179.7(4)
C15 N2 C11 C12 1.0(7)
C15 N2 C11 C10 179.7(4)
O1 C10 C11 N2 175.8(4)
N1 C10 C11 N2 -6.0(6)
O1 C10 C11 C12 -5.4(7)
N1 C10 C11 C12 172.8(4)
N2 C11 C12 C13 -0.4(7)
C10 C11 C12 C13 -179.1(4)
C11 C12 C13 C14 0.8(7)
C12 C13 C14 C15 -1.7(7)
C11 N2 C15 C14 -2.0(7)
C11 N2 C15 C16 177.0(4)
C13 C14 C15 N2 2.4(7)
C13 C14 C15 C16 -176.5(4)
N2 C15 C16 O2 173.1(5)
C14 C15 C16 O2 -7.9(7)
N2 C15 C16 N3 -4.2(6)
C14 C15 C16 N3 174.8(5)
O2 C16 N3 C17 3.0(9)
C15 C16 N3 C17 -179.8(5)
C16 N3 C17 C18 177.2(5)
C16 N3 C17 C19 -1.9(9)
C19 C17 C18 C20 -3.2(8)
N3 C17 C18 C20 177.7(5)
C18 C17 C19 C21 2.2(8)
N3 C17 C19 C21 -178.7(5)
C17 C18 C20 C22 1.2(9)
C17 C19 C21 C22 0.7(9)
C18 C20 C22 C21 1.6(8)
C18 C20 C22 C23 178.7(5)
C19 C21 C22 C20 -2.6(8)
C19 C21 C22 C23 -179.6(5)
C20 C22 C23 C24 -6.6(7)
C21 C22 C23 C24 170.3(7)
C20 C22 C23 C25 173.9(6)
C21 C22 C23 C25 -9.2(6)
C25 C23 C24 C26 0.1(9)
C22 C23 C24 C26 -179.4(5)
C24 C23 C25 C27 1.9(8)
C22 C23 C25 C27 -178.6(4)
C23 C24 C26 C28 -1.0(10)
C23 C25 C27 C28 -3.1(8)
C24 C26 C28 C27 -0.1(9)
C24 C26 C28 N4 -178.8(6)
C25 C27 C28 C26 2.1(8)
C25 C27 C28 N4 -179.1(5)
C26 C28 N4 C29 4.1(9)
C27 C28 N4 C29 -174.6(5)
C28 N4 C29 O3 4.9(9)
C28 N4 C29 C30 -178.8(4)
C34 N5 C30 C31 -1.3(7)
C34 N5 C30 C29 -179.7(4)
O3 C29 C30 N5 -175.2(5)
N4 C29 C30 N5 8.3(7)
O3 C29 C30 C31 6.4(8)
N4 C29 C30 C31 -170.1(5)
N5 C30 C31 C32 0.8(8)
C29 C30 C31 C32 179.1(5)
C30 C31 C32 C33 -0.7(8)
C31 C32 C33 C34 1.1(8)
C30 N5 C34 C33 1.8(7)
C30 N5 C34 C35 -178.8(4)
C32 C33 C34 N5 -1.7(7)
C32 C33 C34 C35 178.9(5)
N5 C34 C35 O4 -176.3(4)
C33 C34 C35 O4 3.0(7)
N5 C34 C35 N6 5.9(6)
C33 C34 C35 N6 -174.8(4)
O4 C35 N6 C36 1.6(7)
C34 C35 N6 C36 179.4(4)
C35 N6 C36 C37 79.0(6)
N6 C36 C37 C39 45.5(6)
N6 C36 C37 C38 165.4(5)
C36 C37 C39 C44 46.6(7)
C38 C37 C39 C44 -71.0(7)
C36 C37 C39 C40 -136.3(5)
C38 C37 C39 C40 106.2(6)
C44 C39 C40 C41 -1.7(9)
C37 C39 C40 C41 -179.1(6)
C39 C40 C41 C42 -0.8(11)
C40 C41 C42 C43 4.4(13)
C41 C42 C43 C44 -5.0(13)
C42 C43 C44 C39 2.1(12)
C40 C39 C44 C43 1.2(10)
C37 C39 C44 C43 178.4(7)
